data_1539692
loop_
_publ_author_name
'Eisenmann, B.'
'Hofmann, A.'

_publ_section_title
;
 Schichtanionen in den Kristallstrukturen der isotypen Verbindungen Sr2
 (Ga2 S5), Ba2 (In2 S5) und Ba2 (In2 Se5)
;
_journal_name_full 'Zeitschrift fuer Anorganische und Allgemeine Chemie'
_journal_page_first 151
_journal_page_last 159
_journal_volume 580
_journal_year 1990
_chemical_formula_sum 'Ga2 S5 Sr2'
_chemical_name_systematic 'Sr2 (Ga2 S5)'
_space_group_IT_number 61
_symmetry_space_group_name_Hall '-P 2ac 2ab'
_symmetry_space_group_name_H-M 'P b c a'
_cell_angle_alpha 90
_cell_angle_beta 90
_cell_angle_gamma 90
_cell_formula_units_Z 8
_cell_length_a 12.523
_cell_length_b 12.034
_cell_length_c 11.18
_cell_volume 1684.846
_citation_journal_id_ASTM ZAACAB
_cod_data_source_file Eisenmann_ZAACAB_1990_1930.cif
_cod_data_source_block Ga2S5Sr2
_cod_database_code 1539692

loop_
_symmetry_equiv_pos_as_xyz
x,y,z
-x+1/2,-y,z+1/2
x+1/2,-y+1/2,-z
-x,y+1/2,-z+1/2
-x,-y,-z
x-1/2,y,-z-1/2
-x-1/2,y-1/2,z
x,-y-1/2,z-1/2

loop_
_atom_site_label
_atom_site_type_symbol
_atom_site_fract_x
_atom_site_fract_y
_atom_site_fract_z
_atom_site_occupancy
_atom_site_U_iso_or_equiv
Ga1 Ga+3 0.474 0.9641 0.2253 1 0.0
S5 S-2 0.041 0.1384 0.2468 1 0.0
Sr2 Sr+2 0.8076 0.2442 0.2514 1 0.0
S2 S-2 0.4749 0.3784 0.096 1 0.0
S4 S-2 0.7042 0.0145 0.764 1 0.0
S3 S-2 0.9348 0.1152 0.5708 1 0.0
S1 S-2 0.218 0.2767 0.9943 1 0.0
Sr1 Sr+2 0.6975 0.0242 0.4994 1 0.0
Ga2 Ga+3 0.0482 0.2034 0.4401 1 0.0
